data_1550548
loop_
_publ_author_name
'Jones, Cameron'
'Dange, Deepak'
'Gair, Andrew'
'Jones, Dafydd'
'Juckel, Martin'
'Aldridge, Simon'

_publ_section_title
;
 Acyclic 1,2-Dimagnesioethanes/-ethene Derived from Magnesium(I)
 Compounds: Multipurpose Reagents for Organometallic Synthesis
;
_journal_name_full 'Chemical Science'
_journal_paper_doi 10.1039/C9SC00200F
_journal_year 2019
_chemical_formula_sum 'C59 H76 Mg2 N4'
_chemical_formula_weight 889.85
_space_group_crystal_system monoclinic
_space_group_IT_number 9
_space_group_name_Hall 'C -2yc'
_space_group_name_H-M_alt 'C 1 c 1'
_symmetry_space_group_name_Hall 'C -2yc'
_symmetry_space_group_name_H-M 'C 1 c 1'
_atom_sites_solution_hydrogens geom
_audit_creation_method SHELXL-2016/6
_audit_update_record
;
2019-01-11 deposited with the CCDC.
2019-02-04 downloaded from the CCDC.
;
_cell_angle_alpha 90
_cell_angle_beta 93.089(3)
_cell_angle_gamma 90
_cell_formula_units_Z 4
_cell_length_a 19.9645(7)
_cell_length_b 11.2773(4)
_cell_length_c 22.9784(8)
_cell_measurement_reflns_used 8241
_cell_measurement_temperature 123(2)
_cell_measurement_theta_max 25.50
_cell_measurement_theta_min 3.33
_cell_volume 5166.0(3)
_computing_cell_refinement 'Bruker SAINT'
_computing_data_collection 'Bruker APEX2'
_computing_data_reduction 'Bruker SAINT'
_computing_molecular_graphics 'Bruker SHELXTL'
_computing_publication_material 'Bruker SHELXTL'
_computing_structure_refinement 'SHELXL-2016/6 (Sheldrick, 2016)'
_computing_structure_solution 'SHELXS-97 (Sheldrick 2008)'
_diffrn_ambient_temperature 123(2)
_diffrn_measured_fraction_theta_full 0.998
_diffrn_measured_fraction_theta_max 0.998
_diffrn_measurement_device_type 'Bruker Apex X8'
_diffrn_radiation_type MoK\a
_diffrn_radiation_wavelength 0.71073
_diffrn_reflns_av_R_equivalents 0.0989
_diffrn_reflns_av_unetI/netI 0.0703
_diffrn_reflns_Laue_measured_fraction_full 0.998
_diffrn_reflns_Laue_measured_fraction_max 0.998
_diffrn_reflns_limit_h_max 24
_diffrn_reflns_limit_h_min -24
_diffrn_reflns_limit_k_max 13
_diffrn_reflns_limit_k_min -13
_diffrn_reflns_limit_l_max 27
_diffrn_reflns_limit_l_min -27
_diffrn_reflns_number 22426
_diffrn_reflns_point_group_measured_fraction_full 0.863
_diffrn_reflns_point_group_measured_fraction_max 0.859
_diffrn_reflns_theta_full 25.242
_diffrn_reflns_theta_max 25.499
_diffrn_reflns_theta_min 3.333
_diffrn_source 'fine-focus sealed tube'
_exptl_absorpt_coefficient_mu 0.088
_exptl_absorpt_correction_T_max 0.9895
_exptl_absorpt_correction_T_min 0.9799
_exptl_absorpt_correction_type multi-scan
_exptl_absorpt_process_details 'Sortav (Blessing)'
_exptl_crystal_colour red
_exptl_crystal_density_diffrn 1.144
_exptl_crystal_description block
_exptl_crystal_F_000 1928
_exptl_crystal_size_max 0.220
_exptl_crystal_size_mid 0.130
_exptl_crystal_size_min 0.120
_refine_diff_density_max 1.171
_refine_diff_density_min -0.601
_refine_diff_density_rms 0.087
_refine_ls_abs_structure_details
;
 Flack x determined using 2150 quotients [(I+)-(I-)]/[(I+)+(I-)]
 (Parsons, Flack and Wagner, Acta Cryst. B69 (2013) 249-259).
;
_refine_ls_abs_structure_Flack -0.6(4)
_refine_ls_extinction_method none
_refine_ls_goodness_of_fit_ref 1.047
_refine_ls_hydrogen_treatment constr
_refine_ls_matrix_type full
_refine_ls_number_parameters 599
_refine_ls_number_reflns 8241
_refine_ls_number_restraints 32
_refine_ls_restrained_S_all 1.062
_refine_ls_R_factor_all 0.1031
_refine_ls_R_factor_gt 0.0921
_refine_ls_shift/su_max 0.000
_refine_ls_shift/su_mean 0.000
_refine_ls_structure_factor_coef Fsqd
_refine_ls_weighting_details 'w=1/[\s^2^(Fo^2^)+(0.1627P)^2^+11.3687P] where P=(Fo^2^+2Fc^2^)/3'
_refine_ls_weighting_scheme calc
_refine_ls_wR_factor_gt 0.2567
_refine_ls_wR_factor_ref 0.2705
_reflns_Friedel_coverage 0.720
_reflns_Friedel_fraction_full 0.727
_reflns_Friedel_fraction_max 0.719
_reflns_number_gt 6885
_reflns_number_total 8241
_reflns_threshold_expression 'I > 2\s(I)'
_cod_data_source_file c9sc00200f2.cif
_cod_data_source_block Cj1326
_cod_database_code 1550548
_shelx_shelxl_version_number 2016/6
_shelx_space_group_comment
;
The symmetry employed for this shelxl refinement is uniquely defined
by the following loop, which should always be used as a source of
symmetry information in preference to the above space-group names.
They are only intended as comments.
;
_shelx_estimated_absorpt_t_min 0.981
_shelx_estimated_absorpt_t_max 0.990

loop_
_space_group_symop_operation_xyz
'x, y, z'
'x, -y, z+1/2'
'x+1/2, y+1/2, z'
'x+1/2, -y+1/2, z+1/2'

loop_
_atom_site_label
_atom_site_type_symbol
_atom_site_fract_x
_atom_site_fract_y
_atom_site_fract_z
_atom_site_U_iso_or_equiv
_atom_site_adp_type
_atom_site_occupancy
_atom_site_site_symmetry_order
_atom_site_calc_flag
_atom_site_refinement_flags_posn
_atom_site_refinement_flags_adp
Mg1 Mg 0.39336(15) 0.3112(3) 0.47225(11) 0.0458(8) Uani 1 1 d . .
N1 N 0.3165(3) 0.3969(6) 0.5098(3) 0.0330(15) Uani 1 1 d . .
C1 C 0.3268(4) 0.4464(8) 0.5651(4) 0.0359(19) Uani 1 1 d . .
Mg2 Mg 0.61103(15) 0.2947(3) 0.52657(11) 0.0471(9) Uani 1 1 d . .
N2 N 0.3486(3) 0.3102(6) 0.3905(3) 0.0264(13) Uani 1 1 d . .
C2 C 0.3531(8) 0.5600(9) 0.5692(5) 0.079(4) Uani 1 1 d D .
N3 N 0.6477(3) 0.3170(6) 0.6087(3) 0.0252(13) Uani 1 1 d . .
C3 C 0.3639(6) 0.6105(10) 0.6259(5) 0.061(3) Uani 1 1 d . .
H3 H 0.380865 0.689093 0.629124 0.073 Uiso 1 1 calc R U
N4 N 0.6827(3) 0.3923(6) 0.4913(2) 0.0298(14) Uani 1 1 d . .
C4 C 0.3512(4) 0.5527(8) 0.6739(4) 0.0364(19) Uani 1 1 d . .
H4 H 0.359471 0.588895 0.710900 0.044 Uiso 1 1 calc R U
C5 C 0.3259(4) 0.4386(8) 0.6699(3) 0.0343(18) Uani 1 1 d . .
H5 H 0.315815 0.398092 0.704589 0.041 Uiso 1 1 calc R U
C6 C 0.3144(3) 0.3802(7) 0.6157(3) 0.0292(16) Uani 1 1 d . .
C7 C 0.2859(4) 0.2579(8) 0.6097(4) 0.0384(19) Uani 1 1 d . .
H7A H 0.314365 0.210814 0.584321 0.046 Uiso 1 1 calc R U
H7B H 0.240591 0.263029 0.590169 0.046 Uiso 1 1 calc R U
C8 C 0.2810(7) 0.1927(10) 0.6680(5) 0.066(3) Uani 1 1 d . .
H8A H 0.321441 0.208225 0.692850 0.099 Uiso 1 1 calc R U
H8B H 0.276774 0.107318 0.660821 0.099 Uiso 1 1 calc R U
H8C H 0.241516 0.221047 0.687444 0.099 Uiso 1 1 calc R U
C9 C 0.3571(7) 0.6415(13) 0.5140(6) 0.104(5) Uani 1 1 d D U
H9A H 0.329800 0.607382 0.480886 0.125 Uiso 1 1 calc R U
H9B H 0.339531 0.721474 0.522315 0.125 Uiso 1 1 calc R U
C10 C 0.4297(8) 0.6496(18) 0.4990(7) 0.141(7) Uani 1 1 d D U
H10A H 0.454387 0.699231 0.527862 0.211 Uiso 1 1 calc R U
H10B H 0.432453 0.684843 0.460213 0.211 Uiso 1 1 calc R U
H10C H 0.449416 0.570001 0.499181 0.211 Uiso 1 1 calc R U
C11 C 0.2592(4) 0.4180(7) 0.4806(3) 0.0339(18) Uani 1 1 d . .
C12 C 0.2042(6) 0.4853(10) 0.5095(4) 0.058(3) Uani 1 1 d . .
H12A H 0.193973 0.445477 0.545909 0.087 Uiso 1 1 calc R U
H12B H 0.163854 0.487463 0.483319 0.087 Uiso 1 1 calc R U
H12C H 0.219293 0.566459 0.518070 0.087 Uiso 1 1 calc R U
C13 C 0.2422(4) 0.3884(8) 0.4220(4) 0.038(2) Uani 1 1 d . .
H13 H 0.196739 0.400096 0.408981 0.046 Uiso 1 1 calc R U
C14 C 0.2862(4) 0.3422(7) 0.3797(3) 0.0297(17) Uani 1 1 d . .
C15 C 0.2554(4) 0.3386(8) 0.3185(4) 0.0381(19) Uani 1 1 d . .
H15A H 0.272419 0.405165 0.296194 0.057 Uiso 1 1 calc R U
H15B H 0.206541 0.344610 0.319577 0.057 Uiso 1 1 calc R U
H15C H 0.267261 0.263793 0.300012 0.057 Uiso 1 1 calc R U
C16 C 0.3905(3) 0.2828(6) 0.3437(3) 0.0226(14) Uani 1 1 d . .
C17 C 0.3883(3) 0.1691(7) 0.3190(3) 0.0271(16) Uani 1 1 d . .
C18 C 0.4328(4) 0.1451(8) 0.2733(4) 0.0337(18) Uani 1 1 d . .
H18 H 0.431208 0.070224 0.254371 0.040 Uiso 1 1 calc R U
C19 C 0.4776(4) 0.2291(8) 0.2569(3) 0.0361(18) Uani 1 1 d . .
H19 H 0.506542 0.211550 0.226559 0.043 Uiso 1 1 calc R U
C20 C 0.4814(4) 0.3405(7) 0.2839(3) 0.0315(17) Uani 1 1 d . .
H20 H 0.513957 0.396713 0.273103 0.038 Uiso 1 1 calc R U
C21 C 0.4371(4) 0.3679(7) 0.3266(4) 0.0319(17) Uani 1 1 d . .
C22 C 0.4434(4) 0.4872(7) 0.3552(4) 0.0344(18) Uani 1 1 d . .
H22A H 0.488091 0.520401 0.347895 0.041 Uiso 1 1 calc R U
H22B H 0.441112 0.476846 0.397839 0.041 Uiso 1 1 calc R U
C23 C 0.3888(4) 0.5776(8) 0.3338(4) 0.0374(18) Uani 1 1 d . .
H23A H 0.380282 0.569474 0.291570 0.056 Uiso 1 1 calc R U
H23B H 0.404296 0.658272 0.342865 0.056 Uiso 1 1 calc R U
H23C H 0.347287 0.562062 0.353411 0.056 Uiso 1 1 calc R U
C24 C 0.3416(5) 0.0740(7) 0.3391(4) 0.043(2) Uani 1 1 d . .
H24A H 0.336070 0.085430 0.381332 0.052 Uiso 1 1 calc R U
H24B H 0.297120 0.085921 0.318866 0.052 Uiso 1 1 calc R U
C25 C 0.3617(7) -0.0452(9) 0.3302(6) 0.073(4) Uani 1 1 d . .
H25A H 0.380740 -0.052320 0.291895 0.109 Uiso 1 1 calc R U
H25B H 0.322626 -0.097560 0.331782 0.109 Uiso 1 1 calc R U
H25C H 0.395481 -0.068076 0.360608 0.109 Uiso 1 1 calc R U
C26 C 0.5001(5) 0.3201(7) 0.4929(6) 0.058(3) Uani 1 1 d . .
H26A H 0.521324 0.372048 0.464468 0.069 Uiso 1 1 calc R U
H26B H 0.508450 0.354828 0.532206 0.069 Uiso 1 1 calc R U
C27 C 0.5323(3) 0.1918(6) 0.4912(3) 0.0287(14) Uani 1 1 d . .
C28 C 0.5335(5) 0.1466(9) 0.4260(4) 0.045(2) Uani 1 1 d . .
H28A H 0.568612 0.086524 0.423146 0.068 Uiso 1 1 calc R U
H28B H 0.542647 0.213435 0.400400 0.068 Uiso 1 1 calc R U
H28C H 0.489854 0.111787 0.414174 0.068 Uiso 1 1 calc R U
C29 C 0.5012(3) 0.1168(7) 0.5339(3) 0.0350(16) Uani 1 1 d . .
C30 C 0.4653(5) 0.1562(10) 0.5774(4) 0.047(2) Uani 1 1 d . .
H30 H 0.457405 0.239199 0.578827 0.057 Uiso 1 1 calc R U
C31 C 0.4382(4) 0.0872(11) 0.6210(4) 0.060(3) Uani 1 1 d . .
H31 H 0.416148 0.123108 0.652153 0.072 Uiso 1 1 calc R U
C32 C 0.4444(5) -0.0365(11) 0.6175(5) 0.068(3) Uani 1 1 d . .
H32 H 0.427477 -0.086948 0.646379 0.081 Uiso 1 1 calc R U
C33 C 0.4754(6) -0.0814(10) 0.5715(6) 0.071(3) Uani 1 1 d . .
H33 H 0.478635 -0.164986 0.567451 0.085 Uiso 1 1 calc R U
C34 C 0.5028(5) -0.0092(8) 0.5299(5) 0.056(2) Uani 1 1 d . .
H34 H 0.523159 -0.044924 0.497872 0.067 Uiso 1 1 calc R U
C35 C 0.6053(4) 0.2907(7) 0.6560(3) 0.0266(15) Uani 1 1 d . .
C36 C 0.5581(4) 0.3750(7) 0.6710(3) 0.0303(17) Uani 1 1 d . .
C37 C 0.5152(4) 0.3461(9) 0.7151(4) 0.041(2) Uani 1 1 d . .
H37 H 0.482954 0.402831 0.725892 0.050 Uiso 1 1 calc R U
C38 C 0.5179(4) 0.2416(9) 0.7426(4) 0.042(2) Uani 1 1 d . .
H38 H 0.489330 0.226139 0.773494 0.050 Uiso 1 1 calc R U
C39 C 0.5632(4) 0.1550(8) 0.7256(4) 0.040(2) Uani 1 1 d . .
H39 H 0.564142 0.079657 0.744071 0.049 Uiso 1 1 calc R U
C40 C 0.6059(4) 0.1778(7) 0.6829(4) 0.0297(16) Uani 1 1 d . .
C41 C 0.6512(5) 0.0829(8) 0.6604(5) 0.051(3) Uani 1 1 d . .
H41A H 0.651179 0.091250 0.617564 0.062 Uiso 1 1 calc R U
H41B H 0.697349 0.099517 0.676145 0.062 Uiso 1 1 calc R U
C42 C 0.6358(6) -0.0437(9) 0.6736(7) 0.076(4) Uani 1 1 d . .
H42A H 0.649997 -0.061139 0.714231 0.113 Uiso 1 1 calc R U
H42B H 0.659940 -0.095494 0.647676 0.113 Uiso 1 1 calc R U
H42C H 0.587466 -0.057374 0.667670 0.113 Uiso 1 1 calc R U
C43 C 0.5515(5) 0.4957(8) 0.6413(4) 0.041(2) Uani 1 1 d . .
H43A H 0.553409 0.483966 0.598683 0.049 Uiso 1 1 calc R U
H43B H 0.506836 0.528791 0.648580 0.049 Uiso 1 1 calc R U
C44 C 0.6036(5) 0.5845(9) 0.6603(4) 0.050(2) Uani 1 1 d . .
H44A H 0.602315 0.597249 0.702451 0.074 Uiso 1 1 calc R U
H44B H 0.594691 0.659587 0.639879 0.074 Uiso 1 1 calc R U
H44C H 0.648012 0.555044 0.651208 0.074 Uiso 1 1 calc R U
C45 C 0.7115(3) 0.3497(7) 0.6214(3) 0.0267(15) Uani 1 1 d . .
C46 C 0.7402(4) 0.3487(8) 0.6838(3) 0.0305(17) Uani 1 1 d . .
H46A H 0.707412 0.382607 0.709376 0.046 Uiso 1 1 calc R U
H46B H 0.781452 0.395924 0.686735 0.046 Uiso 1 1 calc R U
H46C H 0.750278 0.266916 0.695775 0.046 Uiso 1 1 calc R U
C47 C 0.7536(3) 0.3910(7) 0.5795(3) 0.0263(15) Uani 1 1 d . .
H47 H 0.799052 0.400839 0.592901 0.032 Uiso 1 1 calc R U
C48 C 0.7401(4) 0.4202(7) 0.5210(3) 0.0318(17) Uani 1 1 d . .
C49 C 0.7939(4) 0.4870(8) 0.4901(3) 0.0356(18) Uani 1 1 d . .
H49A H 0.808062 0.439886 0.457082 0.053 Uiso 1 1 calc R U
H49B H 0.832508 0.501193 0.517348 0.053 Uiso 1 1 calc R U
H49C H 0.775826 0.563106 0.475849 0.053 Uiso 1 1 calc R U
C50 C 0.6701(4) 0.4450(7) 0.4325(3) 0.0298(16) Uani 1 1 d . .
C51 C 0.6812(4) 0.3788(7) 0.3837(3) 0.0289(16) Uani 1 1 d . .
C52 C 0.6672(4) 0.4288(8) 0.3296(3) 0.0353(18) Uani 1 1 d . .
H52 H 0.674327 0.384414 0.295390 0.042 Uiso 1 1 calc R U
C53 C 0.6427(4) 0.5434(8) 0.3251(4) 0.0382(19) Uani 1 1 d . .
H53 H 0.633375 0.578101 0.287824 0.046 Uiso 1 1 calc R U
C54 C 0.6318(5) 0.6077(9) 0.3757(5) 0.049(2) Uani 1 1 d . .
H54 H 0.614772 0.686229 0.372618 0.059 Uiso 1 1 calc R U
C55 C 0.6452(5) 0.5595(8) 0.4294(4) 0.046(2) Uani 1 1 d D .
C56 C 0.6323(8) 0.6267(11) 0.4855(5) 0.083(4) Uani 1 1 d D U
H56A H 0.611646 0.571761 0.512972 0.100 Uiso 1 1 calc R U
H56B H 0.675767 0.653149 0.503780 0.100 Uiso 1 1 calc R U
C57 C 0.5872(10) 0.7333(14) 0.4764(8) 0.144(8) Uani 1 1 d D U
H57A H 0.609831 0.793052 0.453530 0.216 Uiso 1 1 calc R U
H57B H 0.577226 0.766899 0.514337 0.216 Uiso 1 1 calc R U
H57C H 0.545325 0.709212 0.455546 0.216 Uiso 1 1 calc R U
C58 C 0.7069(4) 0.2528(8) 0.3884(4) 0.040(2) Uani 1 1 d . .
H58A H 0.753853 0.255535 0.404545 0.048 Uiso 1 1 calc R U
H58B H 0.680327 0.210417 0.416999 0.048 Uiso 1 1 calc R U
C59 C 0.7053(8) 0.1802(10) 0.3332(5) 0.073(4) Uani 1 1 d . .
H59A H 0.660020 0.181775 0.314630 0.110 Uiso 1 1 calc R U
H59B H 0.717905 0.098114 0.342689 0.110 Uiso 1 1 calc R U
H59C H 0.737109 0.213401 0.306554 0.110 Uiso 1 1 calc R U

loop_
_atom_site_aniso_label
_atom_site_aniso_U_11
_atom_site_aniso_U_22
_atom_site_aniso_U_33
_atom_site_aniso_U_23
_atom_site_aniso_U_13
_atom_site_aniso_U_12
Mg1 0.0496(16) 0.070(2) 0.0174(13) -0.0081(13) -0.0028(11) 0.0314(15)
N1 0.037(4) 0.040(4) 0.023(3) -0.001(3) 0.005(3) 0.001(3)
C1 0.034(4) 0.047(5) 0.027(4) -0.007(4) 0.009(3) 0.006(3)
Mg2 0.0621(18) 0.0636(19) 0.0152(13) 0.0022(12) -0.0010(12) -0.0399(16)
N2 0.034(3) 0.030(3) 0.015(3) -0.003(2) 0.005(2) 0.002(3)
C2 0.168(14) 0.035(5) 0.037(6) -0.009(4) 0.036(7) -0.001(6)
N3 0.024(3) 0.029(3) 0.023(3) 0.003(2) 0.000(2) -0.003(2)
C3 0.095(8) 0.050(6) 0.040(6) -0.027(5) 0.017(5) -0.021(6)
N4 0.049(4) 0.030(3) 0.010(3) 0.008(3) -0.003(3) -0.012(3)
C4 0.025(4) 0.056(5) 0.029(4) -0.016(4) 0.008(3) -0.002(3)
C5 0.038(4) 0.043(5) 0.021(4) -0.007(3) -0.009(3) -0.001(3)
C6 0.025(3) 0.047(4) 0.016(4) 0.000(3) 0.004(3) -0.008(3)
C7 0.041(5) 0.046(5) 0.028(4) -0.009(4) 0.001(3) -0.010(4)
C8 0.104(9) 0.053(6) 0.042(6) 0.004(5) 0.012(6) -0.022(6)
C9 0.115(8) 0.099(8) 0.098(8) -0.041(7) 0.002(7) 0.002(7)
C10 0.133(12) 0.139(13) 0.145(13) -0.055(11) -0.032(11) 0.024(11)
C11 0.041(4) 0.042(4) 0.020(4) -0.004(3) 0.015(3) 0.007(4)
C12 0.069(6) 0.070(7) 0.036(5) 0.001(5) 0.021(5) 0.037(6)
C13 0.040(5) 0.051(5) 0.025(4) -0.003(4) 0.008(3) 0.013(4)
C14 0.037(4) 0.035(4) 0.017(4) -0.004(3) 0.009(3) -0.007(3)
C15 0.036(4) 0.043(4) 0.035(5) -0.010(4) -0.006(4) 0.003(3)
C16 0.018(3) 0.028(3) 0.022(4) 0.003(3) -0.002(3) -0.007(3)
C17 0.025(3) 0.033(4) 0.023(4) -0.002(3) 0.002(3) 0.000(3)
C18 0.034(4) 0.040(4) 0.027(4) -0.001(3) 0.009(3) 0.000(3)
C19 0.035(4) 0.051(5) 0.023(4) 0.000(4) 0.009(3) 0.007(4)
C20 0.026(4) 0.038(4) 0.032(4) 0.010(3) 0.013(3) 0.002(3)
C21 0.036(4) 0.032(4) 0.028(4) 0.002(3) 0.003(3) 0.008(3)
C22 0.039(4) 0.037(4) 0.026(4) 0.003(3) -0.007(3) -0.008(3)
C23 0.044(4) 0.039(4) 0.029(4) 0.006(3) 0.001(3) 0.004(3)
C24 0.058(5) 0.026(4) 0.048(5) 0.010(4) 0.027(4) -0.006(4)
C25 0.085(8) 0.037(5) 0.103(10) -0.009(6) 0.062(8) -0.013(5)
C26 0.039(4) 0.035(4) 0.095(8) -0.023(5) -0.033(4) 0.011(4)
C27 0.028(3) 0.029(3) 0.028(3) -0.003(3) -0.002(3) -0.001(3)
C28 0.036(4) 0.055(5) 0.044(5) -0.015(4) -0.001(4) -0.002(4)
C29 0.020(3) 0.037(4) 0.048(4) -0.005(3) 0.005(3) -0.008(3)
C30 0.036(4) 0.062(6) 0.045(5) 0.010(5) 0.001(4) -0.011(4)
C31 0.041(5) 0.107(8) 0.032(4) 0.001(5) 0.002(3) -0.028(5)
C32 0.066(6) 0.084(8) 0.053(6) 0.003(5) 0.004(5) -0.039(6)
C33 0.075(7) 0.049(6) 0.088(8) 0.002(5) 0.001(6) -0.028(5)
C34 0.066(6) 0.036(4) 0.066(6) -0.001(4) 0.007(5) -0.016(4)
C35 0.032(4) 0.036(4) 0.012(3) 0.003(3) 0.001(3) -0.010(3)
C36 0.028(4) 0.044(4) 0.017(4) -0.009(3) -0.008(3) 0.004(3)
C37 0.040(5) 0.053(5) 0.031(5) -0.017(4) 0.002(4) -0.001(4)
C38 0.035(4) 0.053(5) 0.039(5) -0.015(4) 0.021(4) -0.013(4)
C39 0.047(5) 0.044(5) 0.031(5) 0.006(4) 0.009(4) -0.017(4)
C40 0.034(4) 0.030(4) 0.026(4) 0.000(3) 0.009(3) -0.003(3)
C41 0.047(5) 0.045(5) 0.064(7) 0.021(5) 0.026(5) 0.009(4)
C42 0.054(6) 0.036(5) 0.139(12) 0.007(7) 0.028(7) -0.011(5)
C43 0.052(5) 0.034(4) 0.037(5) -0.007(4) 0.003(4) 0.003(4)
C44 0.068(6) 0.041(5) 0.039(5) -0.005(4) -0.007(4) 0.005(4)
C45 0.022(3) 0.030(4) 0.028(4) 0.000(3) -0.003(3) -0.006(3)
C46 0.028(4) 0.048(4) 0.016(4) 0.005(3) 0.000(3) -0.011(3)
C47 0.019(3) 0.036(4) 0.024(4) -0.001(3) 0.002(3) -0.002(3)
C48 0.035(4) 0.032(4) 0.029(4) -0.003(3) 0.004(3) -0.006(3)
C49 0.034(4) 0.051(5) 0.021(4) 0.005(4) -0.001(3) -0.010(4)
C50 0.040(4) 0.033(4) 0.016(4) 0.010(3) 0.003(3) -0.007(3)
C51 0.023(3) 0.038(4) 0.025(4) 0.007(3) -0.005(3) -0.014(3)
C52 0.030(4) 0.056(5) 0.020(4) 0.000(3) 0.002(3) 0.001(3)
C53 0.039(4) 0.044(5) 0.031(4) 0.010(4) -0.004(3) -0.007(3)
C54 0.056(6) 0.036(5) 0.056(6) 0.014(4) 0.018(5) 0.005(4)
C55 0.057(5) 0.041(5) 0.041(5) 0.015(4) 0.012(4) 0.010(4)
C56 0.126(8) 0.062(6) 0.064(6) -0.002(5) 0.033(6) 0.025(6)
C57 0.145(13) 0.159(13) 0.136(12) -0.044(11) 0.076(10) 0.041(11)
C58 0.045(5) 0.049(5) 0.026(4) -0.006(4) -0.003(3) 0.012(4)
C59 0.129(11) 0.058(6) 0.032(6) -0.005(5) 0.004(6) 0.039(7)

loop_
_atom_type_symbol
_atom_type_description
_atom_type_scat_dispersion_real
_atom_type_scat_dispersion_imag
_atom_type_scat_source
C C 0.0033 0.0016 'International Tables Vol C Tables 4.2.6.8 and 6.1.1.4'
H H 0.0000 0.0000 'International Tables Vol C Tables 4.2.6.8 and 6.1.1.4'
N N 0.0061 0.0033 'International Tables Vol C Tables 4.2.6.8 and 6.1.1.4'
Mg Mg 0.0486 0.0363 'International Tables Vol C Tables 4.2.6.8 and 6.1.1.4'

loop_
_geom_angle_atom_site_label_1
_geom_angle_atom_site_label_2
_geom_angle_atom_site_label_3
_geom_angle
N2 Mg1 N1 95.2(3)
N2 Mg1 C26 125.6(5)
N1 Mg1 C26 129.8(4)
C11 N1 C1 118.2(7)
C11 N1 Mg1 121.5(5)
C1 N1 Mg1 119.8(5)
C2 C1 N1 118.0(8)
C2 C1 C6 120.9(8)
N1 C1 C6 121.0(8)
N3 Mg2 N4 94.5(3)
N3 Mg2 C27 131.8(3)
N4 Mg2 C27 133.4(3)
C14 N2 C16 120.4(6)
C14 N2 Mg1 122.6(5)
C16 N2 Mg1 116.7(5)
C1 C2 C3 118.0(9)
C1 C2 C9 121.3(11)
C3 C2 C9 119.4(10)
C45 N3 C35 118.8(6)
C45 N3 Mg2 122.2(5)
C35 N3 Mg2 118.9(5)
C4 C3 C2 122.6(9)
C4 C3 H3 118.7
C2 C3 H3 118.7
C48 N4 C50 117.8(6)
C48 N4 Mg2 122.2(5)
C50 N4 Mg2 119.7(5)
C3 C4 C5 119.4(8)
C3 C4 H4 120.3
C5 C4 H4 120.3
C4 C5 C6 122.1(8)
C4 C5 H5 118.9
C6 C5 H5 118.9
C1 C6 C5 116.8(7)
C1 C6 C7 119.5(7)
C5 C6 C7 123.6(7)
C6 C7 C8 113.8(7)
C6 C7 H7A 108.8
C8 C7 H7A 108.8
C6 C7 H7B 108.8
C8 C7 H7B 108.8
H7A C7 H7B 107.7
C7 C8 H8A 109.5
C7 C8 H8B 109.5
H8A C8 H8B 109.5
C7 C8 H8C 109.5
H8A C8 H8C 109.5
H8B C8 H8C 109.5
C10 C9 C2 108.1(9)
C10 C9 H9A 110.1
C2 C9 H9A 110.1
C10 C9 H9B 110.1
C2 C9 H9B 110.1
H9A C9 H9B 108.4
C9 C10 H10A 109.5
C9 C10 H10B 109.5
H10A C10 H10B 109.5
C9 C10 H10C 109.5
H10A C10 H10C 109.5
H10B C10 H10C 109.5
N1 C11 C13 126.9(7)
N1 C11 C12 119.8(7)
C13 C11 C12 113.3(8)
C11 C12 H12A 109.5
C11 C12 H12B 109.5
H12A C12 H12B 109.5
C11 C12 H12C 109.5
H12A C12 H12C 109.5
H12B C12 H12C 109.5
C11 C13 C14 127.3(8)
C11 C13 H13 116.4
C14 C13 H13 116.4
N2 C14 C13 125.5(7)
N2 C14 C15 120.5(7)
C13 C14 C15 114.0(7)
C14 C15 H15A 109.5
C14 C15 H15B 109.5
H15A C15 H15B 109.5
C14 C15 H15C 109.5
H15A C15 H15C 109.5
H15B C15 H15C 109.5
C17 C16 C21 121.3(7)
C17 C16 N2 119.6(6)
C21 C16 N2 118.9(7)
C16 C17 C18 117.3(7)
C16 C17 C24 122.2(7)
C18 C17 C24 120.5(7)
C19 C18 C17 120.7(8)
C19 C18 H18 119.7
C17 C18 H18 119.7
C18 C19 C20 121.3(7)
C18 C19 H19 119.4
C20 C19 H19 119.4
C21 C20 C19 119.3(7)
C21 C20 H20 120.4
C19 C20 H20 120.4
C20 C21 C16 120.0(7)
C20 C21 C22 117.8(7)
C16 C21 C22 122.1(7)
C21 C22 C23 114.1(7)
C21 C22 H22A 108.7
C23 C22 H22A 108.7
C21 C22 H22B 108.7
C23 C22 H22B 108.7
H22A C22 H22B 107.6
C22 C23 H23A 109.5
C22 C23 H23B 109.5
H23A C23 H23B 109.5
C22 C23 H23C 109.5
H23A C23 H23C 109.5
H23B C23 H23C 109.5
C25 C24 C17 116.4(8)
C25 C24 H24A 108.2
C17 C24 H24A 108.2
C25 C24 H24B 108.2
C17 C24 H24B 108.2
H24A C24 H24B 107.3
C24 C25 H25A 109.5
C24 C25 H25B 109.5
H25A C25 H25B 109.5
C24 C25 H25C 109.5
H25A C25 H25C 109.5
H25B C25 H25C 109.5
C27 C26 Mg1 110.4(5)
C27 C26 H26A 109.6
Mg1 C26 H26A 109.6
C27 C26 H26B 109.6
Mg1 C26 H26B 109.6
H26A C26 H26B 108.1
C29 C27 C28 118.6(6)
C29 C27 C26 108.9(7)
C28 C27 C26 110.1(8)
C29 C27 Mg2 113.6(5)
C28 C27 Mg2 119.9(5)
C26 C27 Mg2 77.3(5)
C27 C28 H28A 109.5
C27 C28 H28B 109.5
H28A C28 H28B 109.5
C27 C28 H28C 109.5
H28A C28 H28C 109.5
H28B C28 H28C 109.5
C30 C29 C34 113.3(8)
C30 C29 C27 125.1(8)
C34 C29 C27 121.5(7)
C29 C30 C31 126.4(10)
C29 C30 H30 116.8
C31 C30 H30 116.8
C30 C31 C32 118.1(10)
C30 C31 H31 120.9
C32 C31 H31 120.9
C33 C32 C31 117.6(9)
C33 C32 H32 121.2
C31 C32 H32 121.2
C32 C33 C34 122.2(10)
C32 C33 H33 118.9
C34 C33 H33 118.9
C33 C34 C29 121.9(10)
C33 C34 H34 119.0
C29 C34 H34 119.0
C36 C35 C40 119.6(7)
C36 C35 N3 118.5(7)
C40 C35 N3 121.5(7)
C35 C36 C37 117.9(8)
C35 C36 C43 122.7(7)
C37 C36 C43 119.4(7)
C38 C37 C36 122.5(8)
C38 C37 H37 118.8
C36 C37 H37 118.8
C37 C38 C39 119.5(8)
C37 C38 H38 120.3
C39 C38 H38 120.3
C40 C39 C38 120.7(9)
C40 C39 H39 119.7
C38 C39 H39 119.7
C39 C40 C35 119.7(8)
C39 C40 C41 121.5(8)
C35 C40 C41 118.7(7)
C42 C41 C40 118.4(8)
C42 C41 H41A 107.7
C40 C41 H41A 107.7
C42 C41 H41B 107.7
C40 C41 H41B 107.7
H41A C41 H41B 107.1
C41 C42 H42A 109.5
C41 C42 H42B 109.5
H42A C42 H42B 109.5
C41 C42 H42C 109.5
H42A C42 H42C 109.5
H42B C42 H42C 109.5
C44 C43 C36 115.2(8)
C44 C43 H43A 108.5
C36 C43 H43A 108.5
C44 C43 H43B 108.5
C36 C43 H43B 108.5
H43A C43 H43B 107.5
C43 C44 H44A 109.5
C43 C44 H44B 109.5
H44A C44 H44B 109.5
C43 C44 H44C 109.5
H44A C44 H44C 109.5
H44B C44 H44C 109.5
N3 C45 C47 122.8(7)
N3 C45 C46 120.6(6)
C47 C45 C46 116.5(6)
C45 C46 H46A 109.5
C45 C46 H46B 109.5
H46A C46 H46B 109.5
C45 C46 H46C 109.5
H46A C46 H46C 109.5
H46B C46 H46C 109.5
C45 C47 C48 130.9(7)
C45 C47 H47 114.6
C48 C47 H47 114.6
N4 C48 C47 123.3(7)
N4 C48 C49 119.1(7)
C47 C48 C49 117.6(7)
C48 C49 H49A 109.5
C48 C49 H49B 109.5
H49A C49 H49B 109.5
C48 C49 H49C 109.5
H49A C49 H49C 109.5
H49B C49 H49C 109.5
C51 C50 C55 122.5(7)
C51 C50 N4 119.9(7)
C55 C50 N4 117.6(7)
C50 C51 C52 118.6(7)
C50 C51 C58 121.4(7)
C52 C51 C58 120.0(7)
C51 C52 C53 120.3(8)
C51 C52 H52 119.9
C53 C52 H52 119.9
C52 C53 C54 119.4(8)
C52 C53 H53 120.3
C54 C53 H53 120.3
C55 C54 C53 121.0(8)
C55 C54 H54 119.5
C53 C54 H54 119.5
C54 C55 C50 118.2(8)
C54 C55 C56 122.1(8)
C50 C55 C56 119.7(8)
C57 C56 C55 113.9(8)
C57 C56 H56A 108.8
C55 C56 H56A 108.8
C57 C56 H56B 108.8
C55 C56 H56B 108.8
H56A C56 H56B 107.7
C56 C57 H57A 109.5
C56 C57 H57B 109.5
H57A C57 H57B 109.5
C56 C57 H57C 109.5
H57A C57 H57C 109.5
H57B C57 H57C 109.5
C59 C58 C51 117.3(8)
C59 C58 H58A 108.0
C51 C58 H58A 108.0
C59 C58 H58B 108.0
C51 C58 H58B 108.0
H58A C58 H58B 107.2
C58 C59 H59A 109.5
C58 C59 H59B 109.5
H59A C59 H59B 109.5
C58 C59 H59C 109.5
H59A C59 H59C 109.5
H59B C59 H59C 109.5

loop_
_geom_bond_atom_site_label_1
_geom_bond_atom_site_label_2
_geom_bond_distance
Mg1 N2 2.037(7)
Mg1 N1 2.043(7)
Mg1 C26 2.160(11)
N1 C11 1.316(11)
N1 C1 1.393(10)
C1 C2 1.386(14)
C1 C6 1.415(11)
Mg2 N3 2.004(7)
Mg2 N4 2.009(7)
Mg2 C27 2.084(7)
N2 C14 1.308(10)
N2 C16 1.432(10)
C2 C3 1.427(14)
C2 C9 1.572(10)
N3 C45 1.343(9)
N3 C35 1.443(9)
C3 C4 1.318(14)
C3 H3 0.9500
N4 C48 1.339(10)
N4 C50 1.486(9)
C4 C5 1.384(12)
C4 H4 0.9500
C5 C6 1.415(10)
C5 H5 0.9500
C6 C7 1.495(12)
C7 C8 1.536(14)
C7 H7A 0.9900
C7 H7B 0.9900
C8 H8A 0.9800
C8 H8B 0.9800
C8 H8C 0.9800
C9 C10 1.511(10)
C9 H9A 0.9900
C9 H9B 0.9900
C10 H10A 0.9800
C10 H10B 0.9800
C10 H10C 0.9800
C11 C13 1.411(11)
C11 C12 1.517(11)
C12 H12A 0.9800
C12 H12B 0.9800
C12 H12C 0.9800
C13 C14 1.443(10)
C13 H13 0.9500
C14 C15 1.504(11)
C15 H15A 0.9800
C15 H15B 0.9800
C15 H15C 0.9800
C16 C17 1.402(10)
C16 C21 1.406(10)
C17 C18 1.437(11)
C17 C24 1.509(10)
C18 C19 1.369(12)
C18 H18 0.9500
C19 C20 1.401(12)
C19 H19 0.9500
C20 C21 1.392(11)
C20 H20 0.9500
C21 C22 1.500(11)
C22 C23 1.554(11)
C22 H22A 0.9900
C22 H22B 0.9900
C23 H23A 0.9800
C23 H23B 0.9800
C23 H23C 0.9800
C24 C25 1.422(13)
C24 H24A 0.9900
C24 H24B 0.9900
C25 H25A 0.9800
C25 H25B 0.9800
C25 H25C 0.9800
C26 C27 1.585(10)
C26 H26A 0.9900
C26 H26B 0.9900
C27 C29 1.459(10)
C27 C28 1.583(11)
C28 H28A 0.9800
C28 H28B 0.9800
C28 H28C 0.9800
C29 C30 1.335(13)
C29 C34 1.425(11)
C30 C31 1.402(13)
C30 H30 0.9500
C31 C32 1.403(17)
C31 H31 0.9500
C32 C33 1.352(16)
C32 H32 0.9500
C33 C34 1.389(14)
C33 H33 0.9500
C34 H34 0.9500
C35 C36 1.396(11)
C35 C40 1.415(11)
C36 C37 1.400(12)
C36 C43 1.526(12)
C37 C38 1.337(14)
C37 H37 0.9500
C38 C39 1.401(13)
C38 H38 0.9500
C39 C40 1.358(11)
C39 H39 0.9500
C40 C41 1.509(12)
C41 C42 1.494(13)
C41 H41A 0.9900
C41 H41B 0.9900
C42 H42A 0.9800
C42 H42B 0.9800
C42 H42C 0.9800
C43 C44 1.493(13)
C43 H43A 0.9900
C43 H43B 0.9900
C44 H44A 0.9800
C44 H44B 0.9800
C44 H44C 0.9800
C45 C47 1.392(10)
C45 C46 1.516(10)
C46 H46A 0.9800
C46 H46B 0.9800
C46 H46C 0.9800
C47 C48 1.396(11)
C47 H47 0.9500
C48 C49 1.518(11)
C49 H49A 0.9800
C49 H49B 0.9800
C49 H49C 0.9800
C50 C51 1.375(11)
C50 C55 1.384(11)
C51 C52 1.380(11)
C51 C58 1.512(12)
C52 C53 1.383(13)
C52 H52 0.9500
C53 C54 1.398(14)
C53 H53 0.9500
C54 C55 1.361(13)
C54 H54 0.9500
C55 C56 1.530(9)
C56 C57 1.509(10)
C56 H56A 0.9900
C56 H56B 0.9900
C57 H57A 0.9800
C57 H57B 0.9800
C57 H57C 0.9800
C58 C59 1.508(13)
C58 H58A 0.9900
C58 H58B 0.9900
C59 H59A 0.9800
C59 H59B 0.9800
C59 H59C 0.9800
